data_2228653
loop_
_publ_author_name
'Saraswathi, B. S.'
'Foro, Sabine'
'Gowda, B. Thimme'
'Fuess, Hartmut'

_publ_section_title
;
 <i>N</i>-(2,3-Dimethylphenyl)succinamic acid
;
_journal_coeditor_code BQ2264
_journal_issue 1
_journal_name_full 'Acta Crystallographica Section E'
_journal_page_first o236
_journal_paper_doi 10.1107/S160053681005292X
_journal_volume 67
_journal_year 2011
_chemical_formula_iupac 'C12 H15 N O3'
_chemical_formula_moiety 'C12 H15 N O3'
_chemical_formula_sum 'C12 H15 N O3'
_chemical_formula_weight 221.25
_chemical_name_systematic
;
<i>N</i>-(2,3-Dimethylphenyl)succinamic acid
;
_space_group_IT_number 2
_symmetry_cell_setting triclinic
_symmetry_space_group_name_Hall '-P 1'
_symmetry_space_group_name_H-M 'P -1'
_atom_sites_solution_hydrogens geom
_atom_sites_solution_primary direct
_atom_sites_solution_secondary difmap
_audit_creation_method SHELXL-97
_cell_angle_alpha 90.222(6)
_cell_angle_beta 99.614(7)
_cell_angle_gamma 98.506(6)
_cell_formula_units_Z 2
_cell_length_a 4.8379(4)
_cell_length_b 10.0424(6)
_cell_length_c 11.9876(8)
_cell_measurement_reflns_used 25
_cell_measurement_temperature 299(2)
_cell_measurement_theta_max 22.44
_cell_measurement_theta_min 5.90
_cell_volume 567.67(7)
_computing_cell_refinement 'CAD-4-PC (Enraf--Nonius, 1996)'
_computing_data_collection 'CAD-4-PC (Enraf--Nonius, 1996)'
_computing_data_reduction 'REDU4 (Stoe & Cie, 1987)'
_computing_molecular_graphics 'PLATON (Spek, 2009)'
_computing_publication_material 'SHELXL97 (Sheldrick, 2008)'
_computing_structure_refinement 'SHELXL97 (Sheldrick, 2008)'
_computing_structure_solution 'SHELXS97 (Sheldrick, 2008)'
_diffrn_ambient_temperature 299(2)
_diffrn_measured_fraction_theta_full 0.998
_diffrn_measured_fraction_theta_max 0.998
_diffrn_measurement_device_type 'Enraf--Nonius CAD-4'
_diffrn_measurement_method \w/2\q
_diffrn_radiation_monochromator graphite
_diffrn_radiation_source 'fine-focus sealed tube'
_diffrn_radiation_type CuK\a
_diffrn_radiation_wavelength 1.54180
_diffrn_reflns_av_R_equivalents 0.0350
_diffrn_reflns_av_sigmaI/netI 0.0363
_diffrn_reflns_limit_h_max 5
_diffrn_reflns_limit_h_min -5
_diffrn_reflns_limit_k_max 11
_diffrn_reflns_limit_k_min -11
_diffrn_reflns_limit_l_max 14
_diffrn_reflns_limit_l_min -14
_diffrn_reflns_number 3962
_diffrn_reflns_theta_full 66.92
_diffrn_reflns_theta_max 66.92
_diffrn_reflns_theta_min 3.74
_diffrn_standards_decay_% 0.5
_diffrn_standards_interval_time 120
_diffrn_standards_number 3
_exptl_absorpt_coefficient_mu 0.766
_exptl_absorpt_correction_type none
_exptl_crystal_colour colorless
_exptl_crystal_density_diffrn 1.294
_exptl_crystal_density_method 'not measured'
_exptl_crystal_description prism
_exptl_crystal_F_000 236
_exptl_crystal_size_max 0.40
_exptl_crystal_size_mid 0.25
_exptl_crystal_size_min 0.10
_refine_diff_density_max 0.420
_refine_diff_density_min -0.313
_refine_ls_extinction_coef 0.025(4)
_refine_ls_extinction_expression Fc^*^=kFc[1+0.001xFc^2^\l^3^/sin(2\q)]^-1/4^
_refine_ls_extinction_method 'SHELXL97 (Sheldrick, 2008)'
_refine_ls_goodness_of_fit_ref 1.112
_refine_ls_hydrogen_treatment mixed
_refine_ls_matrix_type full
_refine_ls_number_parameters 154
_refine_ls_number_reflns 2017
_refine_ls_number_restraints 0
_refine_ls_restrained_S_all 1.112
_refine_ls_R_factor_all 0.0713
_refine_ls_R_factor_gt 0.0635
_refine_ls_shift/su_max 0.003
_refine_ls_shift/su_mean 0.000
_refine_ls_structure_factor_coef Fsqd
_refine_ls_weighting_details 'calc w=1/[\s^2^(Fo^2^)+(0.1035P)^2^+0.1611P] where P=(Fo^2^+2Fc^2^)/3'
_refine_ls_weighting_scheme calc
_refine_ls_wR_factor_gt 0.1734
_refine_ls_wR_factor_ref 0.1829
_reflns_number_gt 1751
_reflns_number_total 2017
_reflns_threshold_expression I>2sigma(I)
_cod_data_source_file bq2264.cif
_cod_data_source_block I
_cod_database_code 2228653
_cod_database_fobs_code 2228653

loop_
_symmetry_equiv_pos_as_xyz
'x, y, z'
'-x, -y, -z'

loop_
_atom_site_type_symbol
_atom_site_label
_atom_site_fract_x
_atom_site_fract_y
_atom_site_fract_z
_atom_site_U_iso_or_equiv
_atom_site_adp_type
_atom_site_calc_flag
_atom_site_refinement_flags
_atom_site_occupancy
_atom_site_disorder_assembly
_atom_site_disorder_group
C C1 -0.0305(4) 0.17546(19) 0.88221(15) 0.0389(5) Uani d . 1 . .
C C2 0.0537(4) 0.21089(18) 0.77926(15) 0.0396(5) Uani d . 1 . .
C C3 -0.0852(4) 0.1370(2) 0.68124(17) 0.0481(5) Uani d . 1 . .
C C4 -0.3018(5) 0.0324(2) 0.6889(2) 0.0597(6) Uani d . 1 . .
H H4 -0.3937 -0.0163 0.6236 0.072 Uiso calc R 1 . .
C C5 -0.3839(5) -0.0011(2) 0.7909(2) 0.0655(7) Uani d . 1 . .
H H5 -0.5314 -0.0710 0.7942 0.079 Uiso calc R 1 . .
C C6 -0.2461(4) 0.0697(2) 0.88872(19) 0.0534(6) Uani d . 1 . .
H H6 -0.2976 0.0464 0.9582 0.064 Uiso calc R 1 . .
C C7 -0.0169(4) 0.3000(2) 1.05958(16) 0.0502(6) Uani d . 1 . .
C C8 0.1749(4) 0.3738(3) 1.15994(17) 0.0560(6) Uani d . 1 . .
H H8A 0.3676 0.3570 1.1608 0.067 Uiso calc R 1 . .
H H8B 0.1734 0.4699 1.1529 0.067 Uiso calc R 1 . .
C C9 0.0814(5) 0.3293(2) 1.26929(17) 0.0545(6) Uani d . 1 . .
H H9A -0.1128 0.3442 1.2677 0.065 Uiso calc R 1 . .
H H9B 0.0872 0.2336 1.2772 0.065 Uiso calc R 1 . .
C C10 0.2680(4) 0.4050(2) 1.36885(16) 0.0481(5) Uani d . 1 . .
C C11 0.2885(4) 0.3245(2) 0.77306(18) 0.0518(5) Uani d . 1 . .
H H11A 0.4581 0.2888 0.7655 0.062 Uiso calc R 1 . .
H H11B 0.3218 0.3797 0.8409 0.062 Uiso calc R 1 . .
H H11C 0.2361 0.3778 0.7088 0.062 Uiso calc R 1 . .
C C12 -0.0018(6) 0.1712(3) 0.56799(19) 0.0684(7) Uani d . 1 . .
H H12A 0.1952 0.1644 0.5709 0.082 Uiso calc R 1 . .
H H12B -0.0329 0.2615 0.5500 0.082 Uiso calc R 1 . .
H H12C -0.1144 0.1096 0.5109 0.082 Uiso calc R 1 . .
N N1 0.1111(3) 0.24747(17) 0.98335(13) 0.0432(5) Uani d . 1 . .
H H1N 0.295(6) 0.262(2) 0.998(2) 0.052 Uiso d . 1 . .
O O1 -0.2754(3) 0.2922(2) 1.05008(14) 0.0823(7) Uani d . 1 . .
O O2 0.4948(4) 0.3603(2) 1.40631(16) 0.0769(6) Uani d . 1 . .
H H2O 0.538(7) 0.397(3) 1.472(3) 0.092 Uiso d . 1 . .
O O3 0.2004(4) 0.50537(19) 1.40937(15) 0.0762(6) Uani d . 1 . .

loop_
_atom_site_aniso_label
_atom_site_aniso_U_11
_atom_site_aniso_U_22
_atom_site_aniso_U_33
_atom_site_aniso_U_12
_atom_site_aniso_U_13
_atom_site_aniso_U_23
C1 0.0239(9) 0.0495(10) 0.0406(9) 0.0034(7) -0.0001(7) -0.0042(7)
C2 0.0310(10) 0.0455(10) 0.0418(10) 0.0092(7) 0.0022(7) -0.0021(7)
C3 0.0462(12) 0.0536(11) 0.0440(11) 0.0177(9) -0.0027(8) -0.0079(8)
C4 0.0548(14) 0.0571(12) 0.0587(13) 0.0069(10) -0.0133(10) -0.0185(10)
C5 0.0453(13) 0.0560(12) 0.0837(16) -0.0122(10) -0.0043(11) -0.0092(11)
C6 0.0394(11) 0.0598(12) 0.0556(12) -0.0062(9) 0.0045(9) 0.0024(9)
C7 0.0230(9) 0.0834(14) 0.0413(10) 0.0000(8) 0.0041(7) -0.0105(9)
C8 0.0285(10) 0.0906(16) 0.0439(11) -0.0054(9) 0.0051(8) -0.0160(10)
C9 0.0400(11) 0.0723(14) 0.0469(11) -0.0019(9) 0.0045(8) -0.0115(9)
C10 0.0388(11) 0.0676(13) 0.0375(10) 0.0039(9) 0.0089(8) -0.0060(9)
C11 0.0449(12) 0.0574(12) 0.0525(11) 0.0008(9) 0.0124(9) 0.0030(9)
C12 0.0806(18) 0.0824(16) 0.0441(12) 0.0265(13) 0.0034(11) -0.0066(10)
N1 0.0196(8) 0.0677(11) 0.0391(8) -0.0010(7) 0.0026(6) -0.0072(7)
O1 0.0220(8) 0.1555(19) 0.0645(10) 0.0054(9) 0.0015(7) -0.0449(11)
O2 0.0544(11) 0.1007(14) 0.0710(11) 0.0252(9) -0.0140(8) -0.0343(10)
O3 0.0715(12) 0.0869(12) 0.0660(11) 0.0300(10) -0.0155(9) -0.0277(9)

loop_
_atom_type_symbol
_atom_type_description
_atom_type_scat_dispersion_real
_atom_type_scat_dispersion_imag
_atom_type_scat_source
C C 0.0181 0.0091 'International Tables Vol C Tables 4.2.6.8 and 6.1.1.4'
H H 0.0000 0.0000 'International Tables Vol C Tables 4.2.6.8 and 6.1.1.4'
N N 0.0311 0.0180 'International Tables Vol C Tables 4.2.6.8 and 6.1.1.4'
O O 0.0492 0.0322 'International Tables Vol C Tables 4.2.6.8 and 6.1.1.4'

loop_
_geom_angle_atom_site_label_1
_geom_angle_atom_site_label_2
_geom_angle_atom_site_label_3
_geom_angle_site_symmetry_1
_geom_angle_site_symmetry_3
_geom_angle
_geom_angle_publ_flag
C6 C1 C2 . . 121.34(18) ?
C6 C1 N1 . . 119.13(17) ?
C2 C1 N1 . . 119.52(16) ?
C1 C2 C3 . . 118.49(18) ?
C1 C2 C11 . . 121.03(16) ?
C3 C2 C11 . . 120.48(17) ?
C4 C3 C2 . . 119.54(19) ?
C4 C3 C12 . . 119.9(2) ?
C2 C3 C12 . . 120.5(2) ?
C5 C4 C3 . . 121.38(19) ?
C5 C4 H4 . . 119.3 ?
C3 C4 H4 . . 119.3 ?
C4 C5 C6 . . 119.8(2) ?
C4 C5 H5 . . 120.1 ?
C6 C5 H5 . . 120.1 ?
C5 C6 C1 . . 119.5(2) ?
C5 C6 H6 . . 120.3 ?
C1 C6 H6 . . 120.3 ?
O1 C7 N1 . . 123.30(18) ?
O1 C7 C8 . . 120.46(18) ?
N1 C7 C8 . . 116.23(16) ?
C9 C8 C7 . . 111.27(17) ?
C9 C8 H8A . . 109.4 ?
C7 C8 H8A . . 109.4 ?
C9 C8 H8B . . 109.4 ?
C7 C8 H8B . . 109.4 ?
H8A C8 H8B . . 108.0 ?
C10 C9 C8 . . 111.26(17) ?
C10 C9 H9A . . 109.4 ?
C8 C9 H9A . . 109.4 ?
C10 C9 H9B . . 109.4 ?
C8 C9 H9B . . 109.4 ?
H9A C9 H9B . . 108.0 ?
O3 C10 O2 . . 123.04(19) ?
O3 C10 C9 . . 120.7(2) ?
O2 C10 C9 . . 116.29(19) ?
C2 C11 H11A . . 109.5 ?
C2 C11 H11B . . 109.5 ?
H11A C11 H11B . . 109.5 ?
C2 C11 H11C . . 109.5 ?
H11A C11 H11C . . 109.5 ?
H11B C11 H11C . . 109.5 ?
C3 C12 H12A . . 109.5 ?
C3 C12 H12B . . 109.5 ?
H12A C12 H12B . . 109.5 ?
C3 C12 H12C . . 109.5 ?
H12A C12 H12C . . 109.5 ?
H12B C12 H12C . . 109.5 ?
C7 N1 C1 . . 125.13(16) ?
C7 N1 H1N . . 115.0(16) ?
C1 N1 H1N . . 119.8(16) ?
C10 O2 H2O . . 101(2) ?

loop_
_geom_bond_atom_site_label_1
_geom_bond_atom_site_label_2
_geom_bond_site_symmetry_2
_geom_bond_distance
_geom_bond_publ_flag
C1 C6 . 1.387(3) ?
C1 C2 . 1.394(3) ?
C1 N1 . 1.425(2) ?
C2 C3 . 1.402(3) ?
C2 C11 . 1.498(3) ?
C3 C4 . 1.385(3) ?
C3 C12 . 1.507(3) ?
C4 C5 . 1.376(4) ?
C4 H4 . 0.9300 ?
C5 C6 . 1.384(3) ?
C5 H5 . 0.9300 ?
C6 H6 . 0.9300 ?
C7 O1 . 1.227(2) ?
C7 N1 . 1.334(3) ?
C7 C8 . 1.508(3) ?
C8 C9 . 1.505(3) ?
C8 H8A . 0.9700 ?
C8 H8B . 0.9700 ?
C9 C10 . 1.499(3) ?
C9 H9A . 0.9700 ?
C9 H9B . 0.9700 ?
C10 O3 . 1.227(3) ?
C10 O2 . 1.261(3) ?
C11 H11A . 0.9600 ?
C11 H11B . 0.9600 ?
C11 H11C . 0.9600 ?
C12 H12A . 0.9600 ?
C12 H12B . 0.9600 ?
C12 H12C . 0.9600 ?
N1 H1N . 0.87(3) ?
O2 H2O . 0.85(3) ?

loop_
_geom_hbond_atom_site_label_D
_geom_hbond_atom_site_label_H
_geom_hbond_atom_site_label_A
_geom_hbond_site_symmetry_A
_geom_hbond_distance_DH
_geom_hbond_distance_HA
_geom_hbond_distance_DA
_geom_hbond_angle_DHA
N1 H1N O1 1_655 0.87(3) 2.04(3) 2.909(2) 174(2)
O2 H2O O3 2_668 0.85(3) 1.90(4) 2.679(2) 152(3)

loop_
_geom_torsion_atom_site_label_1
_geom_torsion_atom_site_label_2
_geom_torsion_atom_site_label_3
_geom_torsion_atom_site_label_4
_geom_torsion_site_symmetry_1
_geom_torsion_site_symmetry_2
_geom_torsion_site_symmetry_3
_geom_torsion_site_symmetry_4
_geom_torsion
_geom_torsion_publ_flag
C6 C1 C2 C3 . . . . 0.1(3) ?
N1 C1 C2 C3 . . . . 178.85(16) ?
C6 C1 C2 C11 . . . . -179.43(19) ?
N1 C1 C2 C11 . . . . -0.7(3) ?
C1 C2 C3 C4 . . . . 0.4(3) ?
C11 C2 C3 C4 . . . . 180.00(19) ?
C1 C2 C3 C12 . . . . -179.90(18) ?
C11 C2 C3 C12 . . . . -0.4(3) ?
C2 C3 C4 C5 . . . . -0.1(3) ?
C12 C3 C4 C5 . . . . -179.7(2) ?
C3 C4 C5 C6 . . . . -0.8(4) ?
C4 C5 C6 C1 . . . . 1.4(4) ?
C2 C1 C6 C5 . . . . -1.0(3) ?
N1 C1 C6 C5 . . . . -179.77(19) ?
O1 C7 C8 C9 . . . . 49.2(3) ?
N1 C7 C8 C9 . . . . -131.8(2) ?
C7 C8 C9 C10 . . . . -178.67(19) ?
C8 C9 C10 O3 . . . . 95.5(3) ?
C8 C9 C10 O2 . . . . -83.7(3) ?
O1 C7 N1 C1 . . . . -0.3(4) ?
C8 C7 N1 C1 . . . . -179.29(19) ?
C6 C1 N1 C7 . . . . -51.1(3) ?
C2 C1 N1 C7 . . . . 130.1(2) ?

loop_
_cod_related_entry_id
_cod_related_entry_database
_cod_related_entry_code
1 ChemSpider 655314
